data_7019440
loop_
_publ_author_name
'Li, Wenbo'
'Xue, Mingqiang'
'Xu, Fan'
'Tu, Jing'
'Zhang, Yong'
'Shen, Qi'

_publ_section_title
;
 Synthesis, characterization of bridged bis(amidinate) lanthanide amides
 and their application as catalysts for addition of amines to nitriles for
 monosubstituted N-arylamidines.
;
_journal_issue 27
_journal_name_full 'Dalton transactions (Cambridge, England : 2003)'
_journal_page_first 8252
_journal_page_last 8260
_journal_paper_doi 10.1039/c2dt30400g
_journal_volume 41
_journal_year 2012
_chemical_formula_moiety 'C39 H62 N5 O2 Pr Si2'
_chemical_formula_sum 'C39 H62 N5 O2 Pr Si2'
_chemical_formula_weight 830.03
_chemical_name_systematic
;
?
;
_space_group_IT_number 15
_symmetry_cell_setting monoclinic
_symmetry_Int_Tables_number 15
_symmetry_space_group_name_Hall '-C 2yc'
_symmetry_space_group_name_H-M 'C 1 2/c 1'
_atom_sites_solution_hydrogens geom
_atom_sites_solution_primary direct
_atom_sites_solution_secondary difmap
_audit_creation_method SHELXL-97
_cell_angle_alpha 90.00
_cell_angle_beta 96.281(3)
_cell_angle_gamma 90.00
_cell_formula_units_Z 8
_cell_length_a 48.194(5)
_cell_length_b 9.0139(9)
_cell_length_c 19.816(2)
_cell_measurement_reflns_used 17016
_cell_measurement_temperature 223(2)
_cell_measurement_theta_max 27.5
_cell_measurement_theta_min 3.1
_cell_volume 8556.7(15)
_computing_cell_refinement CrystalClear
_computing_data_collection CrystalClear
_computing_data_reduction CrystalStructure
_computing_structure_refinement 'SHELXL-97 (Sheldrick, 1997)'
_computing_structure_solution 'SHELXS-97 (Sheldrick, 1990)'
_diffrn_ambient_temperature 223(2)
_diffrn_detector_area_resol_mean 14.63
_diffrn_measured_fraction_theta_full 0.994
_diffrn_measured_fraction_theta_max 0.994
_diffrn_measurement_device_type 'Rigaku Saturn'
_diffrn_measurement_method \w
_diffrn_radiation_monochromator graphite
_diffrn_radiation_source 'fine-focus sealed tube'
_diffrn_radiation_type MoK\a
_diffrn_radiation_wavelength 0.71075
_diffrn_reflns_av_R_equivalents 0.0601
_diffrn_reflns_av_sigmaI/netI 0.0752
_diffrn_reflns_limit_h_max 58
_diffrn_reflns_limit_h_min -53
_diffrn_reflns_limit_k_max 10
_diffrn_reflns_limit_k_min -10
_diffrn_reflns_limit_l_max 24
_diffrn_reflns_limit_l_min -21
_diffrn_reflns_number 21163
_diffrn_reflns_theta_full 25.50
_diffrn_reflns_theta_max 25.50
_diffrn_reflns_theta_min 3.10
_exptl_absorpt_coefficient_mu 1.231
_exptl_absorpt_correction_T_max 0.938
_exptl_absorpt_correction_T_min 0.552
_exptl_absorpt_correction_type multi-scan
_exptl_absorpt_process_details 'Jacobson, R. (1998) Private communication'
_exptl_crystal_colour colorless
_exptl_crystal_density_diffrn 1.289
_exptl_crystal_density_method 'not measured'
_exptl_crystal_description block
_exptl_crystal_F_000 3472
_exptl_crystal_size_max 0.76
_exptl_crystal_size_mid 0.20
_exptl_crystal_size_min 0.10
_refine_diff_density_max 0.507
_refine_diff_density_min -0.658
_refine_diff_density_rms 0.083
_refine_ls_extinction_method none
_refine_ls_goodness_of_fit_ref 1.157
_refine_ls_hydrogen_treatment mixed
_refine_ls_matrix_type full
_refine_ls_number_parameters 468
_refine_ls_number_reflns 7915
_refine_ls_number_restraints 9
_refine_ls_restrained_S_all 1.157
_refine_ls_R_factor_all 0.0814
_refine_ls_R_factor_gt 0.0631
_refine_ls_shift/su_max 0.003
_refine_ls_shift/su_mean 0.000
_refine_ls_structure_factor_coef Fsqd
_refine_ls_weighting_details 'calc w=1/[\s^2^(Fo^2^)+(0.0219P)^2^+18.0923P] where P=(Fo^2^+2Fc^2^)/3'
_refine_ls_weighting_scheme calc
_refine_ls_wR_factor_gt 0.0989
_refine_ls_wR_factor_ref 0.1064
_reflns_number_gt 6567
_reflns_number_total 7915
_reflns_threshold_expression >2sigma(I)
_cod_data_source_file c2dt30400g.txt
_cod_data_source_block shelxl2
_cod_original_cell_volume 8556.6(16)
_cod_original_sg_symbol_H-M 'C 2/c'
_cod_database_code 7019440

loop_
_symmetry_equiv_pos_as_xyz
'x, y, z'
'-x, y, -z+1/2'
'x+1/2, y+1/2, z'
'-x+1/2, y+1/2, -z+1/2'
'-x, -y, -z'
'x, -y, z-1/2'
'-x+1/2, -y+1/2, -z'
'x+1/2, -y+1/2, z-1/2'

loop_
_atom_site_label
_atom_site_type_symbol
_atom_site_fract_x
_atom_site_fract_y
_atom_site_fract_z
_atom_site_U_iso_or_equiv
_atom_site_adp_type
_atom_site_occupancy
_atom_site_symmetry_multiplicity
_atom_site_calc_flag
_atom_site_refinement_flags
_atom_site_disorder_assembly
_atom_site_disorder_group
Pr1 Pr 0.868944(6) 0.49150(3) 0.690740(14) 0.02997(11) Uani 1 1 d . A .
Si1 Si 0.79478(3) 0.3137(2) 0.71887(9) 0.0470(4) Uani 1 1 d . . .
Si2 Si 0.94925(3) 0.36737(17) 0.66444(8) 0.0369(4) Uani 1 1 d . A .
O1 O 0.86400(8) 0.2161(4) 0.65213(18) 0.0407(9) Uani 1 1 d . . .
O2 O 0.88231(8) 0.2874(4) 0.77862(17) 0.0369(9) Uani 1 1 d . . .
N1 N 0.81678(9) 0.4472(5) 0.6917(2) 0.0375(11) Uani 1 1 d . . .
N2 N 0.83133(9) 0.6431(5) 0.6330(2) 0.0395(11) Uani 1 1 d D . .
N3 N 0.91654(9) 0.4420(5) 0.6430(2) 0.0340(11) Uani 1 1 d . . .
N4 N 0.88183(10) 0.5651(7) 0.5805(2) 0.0634(17) Uani 1 1 d D . .
N5 N 0.89366(9) 0.6521(5) 0.7688(2) 0.0379(11) Uani 1 1 d D . .
H5 H 0.9097(5) 0.637(6) 0.754(2) 0.034(16) Uiso 1 1 d D . .
C1 C 0.81144(11) 0.5458(6) 0.6412(3) 0.0374(13) Uani 1 1 d . A .
C2 C 0.90826(12) 0.5278(6) 0.5898(3) 0.0412(14) Uani 1 1 d . A .
C3 C 0.8291(6) 0.747(4) 0.5762(14) 0.0464(19) Uani 0.50 1 d PD A 1
H3A H 0.8213 0.8405 0.5910 0.056 Uiso 0.50 1 calc PR A 1
H3B H 0.8160 0.7068 0.5396 0.056 Uiso 0.50 1 calc PR A 1
C3' C 0.8265(6) 0.753(4) 0.5784(13) 0.0464(19) Uani 0.50 1 d PD A 2
H3'1 H 0.8324 0.8517 0.5955 0.056 Uiso 0.50 1 calc PR A 2
H3'2 H 0.8066 0.7578 0.5621 0.056 Uiso 0.50 1 calc PR A 2
C4 C 0.8564(3) 0.7808(14) 0.5479(7) 0.047(2) Uani 0.50 1 d PD A 1
H4A H 0.8532 0.8550 0.5117 0.056 Uiso 0.50 1 calc PR A 1
H4B H 0.8698 0.8220 0.5838 0.056 Uiso 0.50 1 calc PR A 1
C4' C 0.8431(3) 0.7092(14) 0.5207(6) 0.047(2) Uani 0.50 1 d PD A 2
H4'1 H 0.8351 0.6160 0.5018 0.056 Uiso 0.50 1 calc PR A 2
H4'2 H 0.8396 0.7845 0.4852 0.056 Uiso 0.50 1 calc PR A 2
C5 C 0.8682(5) 0.642(2) 0.5202(11) 0.068(7) Uani 0.50 1 d PD A 1
H5A H 0.8534 0.5810 0.4967 0.081 Uiso 0.50 1 calc PR A 1
H5B H 0.8818 0.6664 0.4885 0.081 Uiso 0.50 1 calc PR A 1
C5' C 0.8741(5) 0.688(3) 0.5329(13) 0.068(7) Uani 0.50 1 d PD A 2
H5'1 H 0.8814 0.6677 0.4896 0.081 Uiso 0.50 1 calc PR A 2
H5'2 H 0.8828 0.7800 0.5514 0.081 Uiso 0.50 1 calc PR A 2
C6 C 0.78469(11) 0.5419(6) 0.5944(3) 0.0380(13) Uani 1 1 d . . .
C7 C 0.78220(13) 0.4442(7) 0.5411(3) 0.0524(17) Uani 1 1 d . A .
H7 H 0.7972 0.3807 0.5347 0.063 Uiso 1 1 calc R . .
C8 C 0.75807(16) 0.4375(8) 0.4965(4) 0.072(2) Uani 1 1 d . . .
H8 H 0.7568 0.3705 0.4599 0.087 Uiso 1 1 calc R A .
C9 C 0.73615(14) 0.5284(8) 0.5057(4) 0.068(2) Uani 1 1 d . A .
H9 H 0.7196 0.5229 0.4758 0.082 Uiso 1 1 calc R . .
C10 C 0.73810(13) 0.6274(9) 0.5583(4) 0.065(2) Uani 1 1 d . . .
H10 H 0.7229 0.6896 0.5647 0.078 Uiso 1 1 calc R A .
C11 C 0.76273(13) 0.6359(7) 0.6027(3) 0.0551(17) Uani 1 1 d . A .
H11 H 0.7643 0.7056 0.6382 0.066 Uiso 1 1 calc R . .
C12 C 0.92872(11) 0.5843(7) 0.5419(3) 0.0385(14) Uani 1 1 d . . .
C13 C 0.94001(13) 0.7244(7) 0.5509(3) 0.0507(16) Uani 1 1 d . A .
H13 H 0.9344 0.7863 0.5851 0.061 Uiso 1 1 calc R . .
C14 C 0.95966(13) 0.7746(8) 0.5097(3) 0.0601(19) Uani 1 1 d . . .
H14 H 0.9676 0.8693 0.5165 0.072 Uiso 1 1 calc R A .
C15 C 0.96733(14) 0.6836(9) 0.4585(4) 0.070(2) Uani 1 1 d . A .
H15 H 0.9806 0.7160 0.4302 0.084 Uiso 1 1 calc R . .
C16 C 0.95533(14) 0.5447(9) 0.4492(3) 0.065(2) Uani 1 1 d . . .
H16 H 0.9604 0.4832 0.4143 0.079 Uiso 1 1 calc R A .
C17 C 0.93606(12) 0.4950(7) 0.4905(3) 0.0475(15) Uani 1 1 d . A .
H17 H 0.9280 0.4006 0.4835 0.057 Uiso 1 1 calc R . .
C18 C 0.80788(14) 0.2733(7) 0.8092(3) 0.0623(19) Uani 1 1 d . . .
H18A H 0.8280 0.2620 0.8134 0.093 Uiso 1 1 calc R . .
H18B H 0.7995 0.1823 0.8233 0.093 Uiso 1 1 calc R . .
H18C H 0.8030 0.3545 0.8377 0.093 Uiso 1 1 calc R . .
C19 C 0.79537(14) 0.1389(7) 0.6688(3) 0.0630(19) Uani 1 1 d . . .
H19A H 0.7877 0.1575 0.6223 0.094 Uiso 1 1 calc R . .
H19B H 0.7843 0.0639 0.6885 0.094 Uiso 1 1 calc R . .
H19C H 0.8145 0.1042 0.6697 0.094 Uiso 1 1 calc R . .
C20 C 0.75751(13) 0.3707(9) 0.7187(4) 0.088(3) Uani 1 1 d . . .
H20A H 0.7566 0.4664 0.7407 0.132 Uiso 1 1 calc R . .
H20B H 0.7477 0.2976 0.7431 0.132 Uiso 1 1 calc R . .
H20C H 0.7489 0.3777 0.6723 0.132 Uiso 1 1 calc R . .
C21 C 0.97902(11) 0.4955(7) 0.6576(3) 0.0519(17) Uani 1 1 d . . .
H21A H 0.9809 0.5139 0.6101 0.078 Uiso 1 1 calc R A .
H21B H 0.9961 0.4509 0.6792 0.078 Uiso 1 1 calc R . .
H21C H 0.9756 0.5885 0.6799 0.078 Uiso 1 1 calc R . .
C22 C 0.95543(13) 0.1979(7) 0.6134(3) 0.0537(17) Uani 1 1 d . . .
H22A H 0.9401 0.1290 0.6153 0.081 Uiso 1 1 calc R A .
H22B H 0.9727 0.1510 0.6318 0.081 Uiso 1 1 calc R . .
H22C H 0.9567 0.2261 0.5665 0.081 Uiso 1 1 calc R . .
C23 C 0.95086(11) 0.3125(6) 0.7561(3) 0.0425(14) Uani 1 1 d . . .
H23A H 0.9488 0.4000 0.7836 0.064 Uiso 1 1 calc R A .
H23B H 0.9687 0.2661 0.7702 0.064 Uiso 1 1 calc R . .
H23C H 0.9359 0.2431 0.7620 0.064 Uiso 1 1 calc R . .
C24 C 0.89599(12) 0.7482(6) 0.8237(3) 0.0370(14) Uani 1 1 d . A .
C25 C 0.92169(12) 0.8187(6) 0.8483(3) 0.0396(14) Uani 1 1 d . . .
C26 C 0.92210(13) 0.9142(6) 0.9037(3) 0.0464(15) Uani 1 1 d . A .
H26 H 0.9391 0.9585 0.9205 0.056 Uiso 1 1 calc R . .
C27 C 0.89833(13) 0.9470(7) 0.9355(3) 0.0513(17) Uani 1 1 d . . .
H27 H 0.8990 1.0144 0.9718 0.062 Uiso 1 1 calc R A .
C28 C 0.87411(13) 0.8773(6) 0.9116(3) 0.0470(15) Uani 1 1 d . A .
H28 H 0.8580 0.8973 0.9330 0.056 Uiso 1 1 calc R . .
C29 C 0.87185(12) 0.7785(6) 0.8575(3) 0.0374(13) Uani 1 1 d . . .
C30 C 0.94765(12) 0.7926(6) 0.8127(3) 0.0468(16) Uani 1 1 d . A .
H30 H 0.9487 0.6849 0.8034 0.056 Uiso 1 1 calc R . .
C31 C 0.94564(13) 0.8728(7) 0.7445(3) 0.0574(18) Uani 1 1 d . . .
H31A H 0.9288 0.8415 0.7167 0.086 Uiso 1 1 calc R A .
H31B H 0.9618 0.8488 0.7216 0.086 Uiso 1 1 calc R . .
H31C H 0.9450 0.9790 0.7519 0.086 Uiso 1 1 calc R . .
C32 C 0.97513(13) 0.8372(8) 0.8548(4) 0.076(2) Uani 1 1 d . . .
H32A H 0.9755 0.9439 0.8612 0.114 Uiso 1 1 calc R A .
H32B H 0.9908 0.8073 0.8311 0.114 Uiso 1 1 calc R . .
H32C H 0.9764 0.7886 0.8987 0.114 Uiso 1 1 calc R . .
C33 C 0.84384(12) 0.7099(6) 0.8323(3) 0.0454(15) Uani 1 1 d . A .
H33 H 0.8475 0.6173 0.8079 0.054 Uiso 1 1 calc R . .
C34 C 0.82716(13) 0.8125(7) 0.7819(3) 0.0619(19) Uani 1 1 d . . .
H34A H 0.8232 0.9043 0.8045 0.093 Uiso 1 1 calc R A .
H34B H 0.8098 0.7647 0.7648 0.093 Uiso 1 1 calc R . .
H34C H 0.8379 0.8338 0.7445 0.093 Uiso 1 1 calc R . .
C35 C 0.82608(15) 0.6692(8) 0.8891(4) 0.079(2) Uani 1 1 d . . .
H35A H 0.8375 0.6171 0.9249 0.118 Uiso 1 1 calc R A .
H35B H 0.8108 0.6059 0.8711 0.118 Uiso 1 1 calc R . .
H35C H 0.8187 0.7590 0.9075 0.118 Uiso 1 1 calc R . .
C36 C 0.88093(12) 0.1111(6) 0.6903(3) 0.0455(15) Uani 1 1 d . . .
H36A H 0.9005 0.1243 0.6824 0.055 Uiso 1 1 calc R . .
H36B H 0.8752 0.0103 0.6764 0.055 Uiso 1 1 calc R . .
C37 C 0.87782(12) 0.1330(6) 0.7640(3) 0.0426(14) Uani 1 1 d . . .
H37A H 0.8591 0.1035 0.7736 0.051 Uiso 1 1 calc R . .
H37B H 0.8915 0.0728 0.7921 0.051 Uiso 1 1 calc R . .
C38 C 0.86334(14) 0.1944(7) 0.5796(3) 0.0574(18) Uani 1 1 d . . .
H38A H 0.8823 0.1944 0.5672 0.086 Uiso 1 1 calc R . .
H38B H 0.8528 0.2741 0.5560 0.086 Uiso 1 1 calc R . .
H38C H 0.8545 0.1002 0.5671 0.086 Uiso 1 1 calc R . .
C39 C 0.88807(13) 0.3128(7) 0.8508(3) 0.0519(17) Uani 1 1 d . . .
H39A H 0.8726 0.2761 0.8736 0.078 Uiso 1 1 calc R . .
H39B H 0.8904 0.4183 0.8593 0.078 Uiso 1 1 calc R . .
H39C H 0.9050 0.2611 0.8679 0.078 Uiso 1 1 calc R . .

loop_
_atom_site_aniso_label
_atom_site_aniso_U_11
_atom_site_aniso_U_22
_atom_site_aniso_U_33
_atom_site_aniso_U_23
_atom_site_aniso_U_13
_atom_site_aniso_U_12
Pr1 0.03192(18) 0.03187(17) 0.02572(17) 0.00184(13) 0.00131(13) -0.00169(14)
Si1 0.0362(9) 0.0501(10) 0.0556(11) 0.0101(9) 0.0093(8) -0.0046(8)
Si2 0.0366(9) 0.0373(9) 0.0371(9) 0.0037(7) 0.0050(7) 0.0031(7)
O1 0.052(2) 0.042(2) 0.027(2) -0.0060(18) -0.0005(18) 0.0008(19)
O2 0.056(2) 0.030(2) 0.024(2) 0.0014(16) -0.0006(18) -0.0018(18)
N1 0.035(3) 0.038(3) 0.041(3) 0.011(2) 0.007(2) 0.000(2)
N2 0.036(3) 0.034(3) 0.048(3) 0.007(2) 0.001(2) 0.000(2)
N3 0.032(2) 0.041(3) 0.029(2) 0.004(2) 0.005(2) 0.001(2)
N4 0.042(3) 0.110(5) 0.040(3) 0.042(3) 0.014(3) 0.021(3)
N5 0.035(3) 0.038(3) 0.041(3) -0.004(2) 0.007(2) -0.001(2)
C1 0.037(3) 0.040(3) 0.036(3) -0.008(3) 0.003(3) 0.006(3)
C2 0.039(3) 0.051(4) 0.034(3) 0.005(3) 0.008(3) 0.008(3)
C3 0.044(5) 0.043(4) 0.052(4) 0.010(3) 0.004(4) 0.007(4)
C3' 0.044(5) 0.043(4) 0.052(4) 0.010(3) 0.004(4) 0.007(4)
C4 0.052(7) 0.044(6) 0.043(6) 0.019(5) -0.002(5) 0.003(4)
C4' 0.052(7) 0.044(6) 0.043(6) 0.019(5) -0.002(5) 0.003(4)
C5 0.039(10) 0.118(14) 0.046(9) 0.048(10) 0.005(6) 0.020(10)
C5' 0.039(10) 0.118(14) 0.046(9) 0.048(10) 0.005(6) 0.020(10)
C6 0.036(3) 0.038(3) 0.040(3) 0.006(3) 0.004(3) 0.000(3)
C7 0.052(4) 0.045(4) 0.057(4) -0.002(3) -0.010(3) 0.005(3)
C8 0.081(6) 0.056(5) 0.073(5) -0.012(4) -0.026(4) 0.005(4)
C9 0.051(4) 0.069(5) 0.079(5) 0.005(4) -0.020(4) 0.000(4)
C10 0.041(4) 0.087(6) 0.067(5) 0.018(4) 0.002(4) 0.019(4)
C11 0.049(4) 0.065(4) 0.052(4) -0.001(3) 0.008(3) 0.014(4)
C12 0.037(3) 0.052(4) 0.027(3) 0.009(3) 0.006(3) 0.010(3)
C13 0.056(4) 0.055(4) 0.040(4) 0.010(3) 0.002(3) 0.008(3)
C14 0.051(4) 0.065(5) 0.062(5) 0.025(4) -0.002(4) -0.003(4)
C15 0.057(5) 0.094(6) 0.062(5) 0.034(5) 0.021(4) 0.007(4)
C16 0.065(5) 0.086(6) 0.050(4) 0.012(4) 0.028(4) 0.015(4)
C17 0.051(4) 0.056(4) 0.037(3) 0.005(3) 0.011(3) 0.004(3)
C18 0.078(5) 0.061(4) 0.050(4) 0.008(3) 0.015(4) -0.009(4)
C19 0.070(5) 0.046(4) 0.070(5) 0.005(4) -0.006(4) -0.019(4)
C20 0.039(4) 0.099(6) 0.130(7) 0.056(6) 0.028(4) 0.006(4)
C21 0.032(3) 0.061(4) 0.063(4) 0.017(4) 0.006(3) -0.001(3)
C22 0.058(4) 0.052(4) 0.051(4) 0.001(3) 0.009(3) 0.017(3)
C23 0.040(3) 0.044(3) 0.042(4) 0.004(3) -0.003(3) 0.002(3)
C24 0.058(4) 0.022(3) 0.031(3) 0.007(2) 0.006(3) 0.005(3)
C25 0.049(4) 0.032(3) 0.036(3) 0.003(3) -0.006(3) -0.001(3)
C26 0.057(4) 0.039(3) 0.038(4) 0.000(3) -0.016(3) -0.009(3)
C27 0.061(4) 0.055(4) 0.038(4) -0.019(3) 0.008(3) -0.015(3)
C28 0.064(4) 0.045(4) 0.032(3) -0.002(3) 0.005(3) 0.004(3)
C29 0.052(4) 0.035(3) 0.025(3) 0.002(2) 0.002(3) 0.001(3)
C30 0.041(4) 0.036(3) 0.062(4) -0.004(3) 0.000(3) 0.000(3)
C31 0.046(4) 0.054(4) 0.075(5) -0.006(4) 0.020(4) 0.000(3)
C32 0.042(4) 0.068(5) 0.113(7) -0.018(5) -0.017(4) 0.004(4)
C33 0.052(4) 0.039(3) 0.046(4) -0.010(3) 0.011(3) -0.006(3)
C34 0.052(4) 0.064(5) 0.067(5) -0.005(4) -0.008(4) -0.002(4)
C35 0.082(5) 0.082(5) 0.079(6) 0.005(4) 0.039(5) -0.024(5)
C36 0.050(4) 0.035(3) 0.051(4) -0.001(3) -0.001(3) 0.000(3)
C37 0.049(4) 0.037(3) 0.040(4) 0.003(3) -0.002(3) -0.009(3)
C38 0.084(5) 0.055(4) 0.031(4) -0.014(3) -0.003(3) -0.005(4)
C39 0.071(5) 0.052(4) 0.030(3) 0.002(3) -0.005(3) -0.007(3)

loop_
_atom_type_symbol
_atom_type_description
_atom_type_scat_dispersion_real
_atom_type_scat_dispersion_imag
_atom_type_scat_source
C C 0.0033 0.0016 'International Tables Vol C Tables 4.2.6.8 and 6.1.1.4'
H H 0.0000 0.0000 'International Tables Vol C Tables 4.2.6.8 and 6.1.1.4'
N N 0.0061 0.0033 'International Tables Vol C Tables 4.2.6.8 and 6.1.1.4'
O O 0.0106 0.0060 'International Tables Vol C Tables 4.2.6.8 and 6.1.1.4'
Pr Pr -0.2180 2.8214 'International Tables Vol C Tables 4.2.6.8 and 6.1.1.4'
Si Si 0.0817 0.0704 'International Tables Vol C Tables 4.2.6.8 and 6.1.1.4'

loop_
_geom_angle_atom_site_label_1
_geom_angle_atom_site_label_2
_geom_angle_atom_site_label_3
_geom_angle
N5 Pr1 N4 105.29(19)
N5 Pr1 N2 105.07(16)
N4 Pr1 N2 71.13(15)
N5 Pr1 N1 121.47(15)
N4 Pr1 N1 113.51(16)
N2 Pr1 N1 53.90(14)
N5 Pr1 O2 85.60(14)
N4 Pr1 O2 137.43(15)
N2 Pr1 O2 146.53(13)
N1 Pr1 O2 93.29(13)
N5 Pr1 O1 143.75(14)
N4 Pr1 O1 91.15(17)
N2 Pr1 O1 110.82(14)
N1 Pr1 O1 78.10(13)
O2 Pr1 O1 61.55(11)
N5 Pr1 N3 86.68(15)
N4 Pr1 N3 53.12(14)
N2 Pr1 N3 124.02(14)
N1 Pr1 N3 151.84(14)
O2 Pr1 N3 87.61(12)
O1 Pr1 N3 77.66(12)
N5 Pr1 C1 121.35(15)
N4 Pr1 C1 88.74(16)
N2 Pr1 C1 27.24(14)
N1 Pr1 C1 27.78(14)
O2 Pr1 C1 120.93(14)
O1 Pr1 C1 90.46(14)
N3 Pr1 C1 139.08(14)
N5 Pr1 C2 93.57(16)
N4 Pr1 C2 26.37(15)
N2 Pr1 C2 96.88(15)
N1 Pr1 C2 137.49(15)
O2 Pr1 C2 114.31(14)
O1 Pr1 C2 87.17(14)
N3 Pr1 C2 27.15(13)
C1 Pr1 C2 114.82(16)
N5 Pr1 H5 19.6(5)
N4 Pr1 H5 92.4(9)
N2 Pr1 H5 115.5(10)
N1 Pr1 H5 141.1(5)
O2 Pr1 H5 85.0(11)
O1 Pr1 H5 132.1(9)
N3 Pr1 H5 67.0(5)
C1 Pr1 H5 137.3(9)
C2 Pr1 H5 76.0(7)
N1 Si1 C19 112.1(3)
N1 Si1 C18 106.3(3)
C19 Si1 C18 108.8(3)
N1 Si1 C20 115.5(3)
C19 Si1 C20 107.6(4)
C18 Si1 C20 106.2(3)
N3 Si2 C21 115.6(2)
N3 Si2 C22 112.3(3)
C21 Si2 C22 107.3(3)
N3 Si2 C23 106.4(2)
C21 Si2 C23 106.5(3)
C22 Si2 C23 108.4(3)
C36 O1 C38 112.9(4)
C36 O1 Pr1 116.9(3)
C38 O1 Pr1 114.4(3)
C37 O2 C39 111.2(4)
C37 O2 Pr1 122.6(3)
C39 O2 Pr1 124.4(3)
C1 N1 Si1 128.3(4)
C1 N1 Pr1 90.0(3)
Si1 N1 Pr1 138.7(2)
C1 N2 C3 121.9(15)
C1 N2 C3' 118.8(16)
C3 N2 C3' 5.8(16)
C1 N2 Pr1 94.7(3)
C3 N2 Pr1 134.9(9)
C3' N2 Pr1 140.4(10)
C2 N3 Si2 127.4(4)
C2 N3 Pr1 89.4(3)
Si2 N3 Pr1 142.4(2)
C2 N4 C5 125.1(11)
C2 N4 C5' 117.1(10)
C5 N4 C5' 21.4(19)
C2 N4 Pr1 98.3(3)
C5 N4 Pr1 136.4(11)
C5' N4 Pr1 135.1(11)
C24 N5 Pr1 153.6(4)
C24 N5 H5 111(3)
Pr1 N5 H5 95(3)
N2 C1 N1 116.6(5)
N2 C1 C6 121.6(5)
N1 C1 C6 121.7(5)
N2 C1 Pr1 58.1(3)
N1 C1 Pr1 62.2(3)
C6 C1 Pr1 159.2(4)
N4 C2 N3 117.5(5)
N4 C2 C12 120.6(5)
N3 C2 C12 121.8(5)
N4 C2 Pr1 55.4(3)
N3 C2 Pr1 63.5(3)
C12 C2 Pr1 166.8(4)
N2 C3 C4 114.9(16)
N2 C3 H3A 108.5
C4 C3 H3A 108.5
N2 C3 H3B 108.5
C4 C3 H3B 108.5
H3A C3 H3B 107.5
N2 C3' C4' 108.8(15)
N2 C3' H3'1 109.9
C4' C3' H3'1 109.9
N2 C3' H3'2 109.9
C4' C3' H3'2 109.9
H3'1 C3' H3'2 108.3
C5 C4 C3 110.4(19)
C5 C4 H4A 109.6
C3 C4 H4A 109.6
C5 C4 H4B 109.6
C3 C4 H4B 109.6
H4A C4 H4B 108.1
C5' C4' C3' 121(2)
C5' C4' H4'1 107.2
C3' C4' H4'1 107.2
C5' C4' H4'2 107.2
C3' C4' H4'2 107.2
H4'1 C4' H4'2 106.8
N4 C5 C4 104.5(15)
N4 C5 H5A 110.9
C4 C5 H5A 110.9
N4 C5 H5B 110.9
C4 C5 H5B 110.9
H5A C5 H5B 108.9
N4 C5' C4' 112.0(16)
N4 C5' H5'1 109.2
C4' C5' H5'1 109.2
N4 C5' H5'2 109.2
C4' C5' H5'2 109.2
H5'1 C5' H5'2 107.9
C7 C6 C11 118.9(6)
C7 C6 C1 119.1(5)
C11 C6 C1 122.0(5)
C6 C7 C8 121.1(6)
C6 C7 H7 119.4
C8 C7 H7 119.4
C9 C8 C7 119.8(7)
C9 C8 H8 120.1
C7 C8 H8 120.1
C8 C9 C10 120.3(7)
C8 C9 H9 119.9
C10 C9 H9 119.9
C9 C10 C11 119.8(7)
C9 C10 H10 120.1
C11 C10 H10 120.1
C6 C11 C10 120.0(6)
C6 C11 H11 120.0
C10 C11 H11 120.0
C17 C12 C13 120.2(5)
C17 C12 C2 120.0(5)
C13 C12 C2 119.8(5)
C12 C13 C14 120.4(6)
C12 C13 H13 119.8
C14 C13 H13 119.8
C15 C14 C13 119.4(7)
C15 C14 H14 120.3
C13 C14 H14 120.3
C16 C15 C14 119.4(6)
C16 C15 H15 120.3
C14 C15 H15 120.3
C17 C16 C15 121.0(7)
C17 C16 H16 119.5
C15 C16 H16 119.5
C12 C17 C16 119.6(6)
C12 C17 H17 120.2
C16 C17 H17 120.2
Si1 C18 H18A 109.5
Si1 C18 H18B 109.5
H18A C18 H18B 109.5
Si1 C18 H18C 109.5
H18A C18 H18C 109.5
H18B C18 H18C 109.5
Si1 C19 H19A 109.5
Si1 C19 H19B 109.5
H19A C19 H19B 109.5
Si1 C19 H19C 109.5
H19A C19 H19C 109.5
H19B C19 H19C 109.5
Si1 C20 H20A 109.5
Si1 C20 H20B 109.5
H20A C20 H20B 109.5
Si1 C20 H20C 109.5
H20A C20 H20C 109.5
H20B C20 H20C 109.5
Si2 C21 H21A 109.5
Si2 C21 H21B 109.5
H21A C21 H21B 109.5
Si2 C21 H21C 109.5
H21A C21 H21C 109.5
H21B C21 H21C 109.5
Si2 C22 H22A 109.5
Si2 C22 H22B 109.5
H22A C22 H22B 109.5
Si2 C22 H22C 109.5
H22A C22 H22C 109.5
H22B C22 H22C 109.5
Si2 C23 H23A 109.5
Si2 C23 H23B 109.5
H23A C23 H23B 109.5
Si2 C23 H23C 109.5
H23A C23 H23C 109.5
H23B C23 H23C 109.5
N5 C24 C25 122.6(5)
N5 C24 C29 119.1(5)
C25 C24 C29 118.3(5)
C26 C25 C24 118.7(5)
C26 C25 C30 121.3(5)
C24 C25 C30 119.9(5)
C25 C26 C27 122.9(6)
C25 C26 H26 118.5
C27 C26 H26 118.5
C28 C27 C26 117.3(5)
C28 C27 H27 121.3
C26 C27 H27 121.3
C27 C28 C29 123.7(6)
C27 C28 H28 118.2
C29 C28 H28 118.2
C28 C29 C24 119.0(5)
C28 C29 C33 120.4(5)
C24 C29 C33 120.5(5)
C25 C30 C31 111.2(5)
C25 C30 C32 114.2(5)
C31 C30 C32 108.9(5)
C25 C30 H30 107.4
C31 C30 H30 107.4
C32 C30 H30 107.4
C30 C31 H31A 109.5
C30 C31 H31B 109.5
H31A C31 H31B 109.5
C30 C31 H31C 109.5
H31A C31 H31C 109.5
H31B C31 H31C 109.5
C30 C32 H32A 109.5
C30 C32 H32B 109.5
H32A C32 H32B 109.5
C30 C32 H32C 109.5
H32A C32 H32C 109.5
H32B C32 H32C 109.5
C29 C33 C34 110.8(5)
C29 C33 C35 113.8(5)
C34 C33 C35 109.2(5)
C29 C33 H33 107.6
C34 C33 H33 107.6
C35 C33 H33 107.6
C33 C34 H34A 109.5
C33 C34 H34B 109.5
H34A C34 H34B 109.5
C33 C34 H34C 109.5
H34A C34 H34C 109.5
H34B C34 H34C 109.5
C33 C35 H35A 109.5
C33 C35 H35B 109.5
H35A C35 H35B 109.5
C33 C35 H35C 109.5
H35A C35 H35C 109.5
H35B C35 H35C 109.5
O1 C36 C37 108.7(5)
O1 C36 H36A 110.0
C37 C36 H36A 110.0
O1 C36 H36B 110.0
C37 C36 H36B 110.0
H36A C36 H36B 108.3
O2 C37 C36 107.2(4)
O2 C37 H37A 110.3
C36 C37 H37A 110.3
O2 C37 H37B 110.3
C36 C37 H37B 110.3
H37A C37 H37B 108.5
O1 C38 H38A 109.5
O1 C38 H38B 109.5
H38A C38 H38B 109.5
O1 C38 H38C 109.5
H38A C38 H38C 109.5
H38B C38 H38C 109.5
O2 C39 H39A 109.5
O2 C39 H39B 109.5
H39A C39 H39B 109.5
O2 C39 H39C 109.5
H39A C39 H39C 109.5
H39B C39 H39C 109.5

loop_
_geom_bond_atom_site_label_1
_geom_bond_atom_site_label_2
_geom_bond_distance
Pr1 N5 2.347(5)
Pr1 N4 2.429(4)
Pr1 N2 2.451(4)
Pr1 N1 2.547(4)
Pr1 O2 2.566(3)
Pr1 O1 2.601(4)
Pr1 N3 2.614(4)
Pr1 C1 2.879(5)
Pr1 C2 2.921(5)
Pr1 H5 2.57(5)
Si1 N1 1.729(4)
Si1 C19 1.864(6)
Si1 C18 1.867(6)
Si1 C20 1.868(6)
Si2 N3 1.724(4)
Si2 C21 1.858(6)
Si2 C22 1.874(6)
Si2 C23 1.876(5)
O1 C36 1.414(6)
O1 C38 1.447(6)
O2 C37 1.433(6)
O2 C39 1.444(6)
N1 C1 1.342(7)
N2 C1 1.322(6)
N2 C3 1.461(15)
N2 C3' 1.469(16)
N3 C2 1.333(6)
N4 C2 1.311(7)
N4 C5 1.473(16)
N4 C5' 1.476(16)
N5 C24 1.384(7)
N5 H5 0.868(10)
C1 C6 1.504(7)
C2 C12 1.529(7)
C3 C4 1.515(19)
C3 H3A 0.9800
C3 H3B 0.9800
C3' C4' 1.518(19)
C3' H3'1 0.9800
C3' H3'2 0.9800
C4 C5 1.501(19)
C4 H4A 0.9800
C4 H4B 0.9800
C4' C5' 1.500(18)
C4' H4'1 0.9800
C4' H4'2 0.9800
C5 H5A 0.9800
C5 H5B 0.9800
C5' H5'1 0.9800
C5' H5'2 0.9800
C6 C7 1.371(8)
C6 C11 1.379(7)
C7 C8 1.383(8)
C7 H7 0.9400
C8 C9 1.365(9)
C8 H8 0.9400
C9 C10 1.369(9)
C9 H9 0.9400
C10 C11 1.400(8)
C10 H10 0.9400
C11 H11 0.9400
C12 C17 1.374(7)
C12 C13 1.379(8)
C13 C14 1.392(8)
C13 H13 0.9400
C14 C15 1.386(9)
C14 H14 0.9400
C15 C16 1.383(10)
C15 H15 0.9400
C16 C17 1.377(8)
C16 H16 0.9400
C17 H17 0.9400
C18 H18A 0.9700
C18 H18B 0.9700
C18 H18C 0.9700
C19 H19A 0.9700
C19 H19B 0.9700
C19 H19C 0.9700
C20 H20A 0.9700
C20 H20B 0.9700
C20 H20C 0.9700
C21 H21A 0.9700
C21 H21B 0.9700
C21 H21C 0.9700
C22 H22A 0.9700
C22 H22B 0.9700
C22 H22C 0.9700
C23 H23A 0.9700
C23 H23B 0.9700
C23 H23C 0.9700
C24 C25 1.430(7)
C24 C29 1.431(7)
C25 C26 1.394(7)
C25 C30 1.520(8)
C26 C27 1.398(8)
C26 H26 0.9400
C27 C28 1.363(8)
C27 H27 0.9400
C28 C29 1.390(7)
C28 H28 0.9400
C29 C33 1.519(8)
C30 C31 1.526(8)
C30 C32 1.540(8)
C30 H30 0.9900
C31 H31A 0.9700
C31 H31B 0.9700
C31 H31C 0.9700
C32 H32A 0.9700
C32 H32B 0.9700
C32 H32C 0.9700
C33 C34 1.524(8)
C33 C35 1.532(8)
C33 H33 0.9900
C34 H34A 0.9700
C34 H34B 0.9700
C34 H34C 0.9700
C35 H35A 0.9700
C35 H35B 0.9700
C35 H35C 0.9700
C36 C37 1.498(7)
C36 H36A 0.9800
C36 H36B 0.9800
C37 H37A 0.9800
C37 H37B 0.9800
C38 H38A 0.9700
C38 H38B 0.9700
C38 H38C 0.9700
C39 H39A 0.9700
C39 H39B 0.9700
C39 H39C 0.9700

loop_
_geom_torsion_atom_site_label_1
_geom_torsion_atom_site_label_2
_geom_torsion_atom_site_label_3
_geom_torsion_atom_site_label_4
_geom_torsion
N5 Pr1 O1 C36 3.2(5)
N4 Pr1 O1 C36 121.5(4)
N2 Pr1 O1 C36 -168.3(3)
N1 Pr1 O1 C36 -124.7(4)
O2 Pr1 O1 C36 -24.3(3)
N3 Pr1 O1 C36 69.7(4)
C1 Pr1 O1 C36 -149.8(4)
C2 Pr1 O1 C36 95.4(4)
N5 Pr1 O1 C38 -132.0(4)
N4 Pr1 O1 C38 -13.7(4)
N2 Pr1 O1 C38 56.5(4)
N1 Pr1 O1 C38 100.1(4)
O2 Pr1 O1 C38 -159.5(4)
N3 Pr1 O1 C38 -65.5(4)
C1 Pr1 O1 C38 75.1(4)
C2 Pr1 O1 C38 -39.8(4)
N5 Pr1 O2 C37 -170.2(4)
N4 Pr1 O2 C37 -62.3(5)
N2 Pr1 O2 C37 78.9(4)
N1 Pr1 O2 C37 68.5(4)
O1 Pr1 O2 C37 -6.1(4)
N3 Pr1 O2 C37 -83.3(4)
C1 Pr1 O2 C37 65.6(4)
C2 Pr1 O2 C37 -78.3(4)
N5 Pr1 O2 C39 26.6(4)
N4 Pr1 O2 C39 134.5(4)
N2 Pr1 O2 C39 -84.3(5)
N1 Pr1 O2 C39 -94.8(4)
O1 Pr1 O2 C39 -169.3(4)
N3 Pr1 O2 C39 113.4(4)
C1 Pr1 O2 C39 -97.6(4)
C2 Pr1 O2 C39 118.5(4)
C19 Si1 N1 C1 85.5(5)
C18 Si1 N1 C1 -155.8(5)
C20 Si1 N1 C1 -38.3(6)
C19 Si1 N1 Pr1 -68.2(4)
C18 Si1 N1 Pr1 50.5(4)
C20 Si1 N1 Pr1 168.0(4)
N5 Pr1 N1 C1 98.4(3)
N4 Pr1 N1 C1 -28.7(4)
N2 Pr1 N1 C1 12.4(3)
O2 Pr1 N1 C1 -174.7(3)
O1 Pr1 N1 C1 -114.7(3)
N3 Pr1 N1 C1 -83.6(4)
C2 Pr1 N1 C1 -42.4(4)
N5 Pr1 N1 Si1 -101.9(4)
N4 Pr1 N1 Si1 131.0(4)
N2 Pr1 N1 Si1 172.0(4)
O2 Pr1 N1 Si1 -15.1(4)
O1 Pr1 N1 Si1 45.0(4)
N3 Pr1 N1 Si1 76.0(5)
C1 Pr1 N1 Si1 159.6(6)
C2 Pr1 N1 Si1 117.2(4)
N5 Pr1 N2 C1 -130.8(3)
N4 Pr1 N2 C1 127.8(4)
N1 Pr1 N2 C1 -12.6(3)
O2 Pr1 N2 C1 -25.6(5)
O1 Pr1 N2 C1 44.0(3)
N3 Pr1 N2 C1 132.9(3)
C2 Pr1 N2 C1 133.6(3)
N5 Pr1 N2 C3 83(2)
N4 Pr1 N2 C3 -18(2)
N1 Pr1 N2 C3 -159(2)
O2 Pr1 N2 C3 -172(2)
O1 Pr1 N2 C3 -102(2)
N3 Pr1 N2 C3 -13(2)
C1 Pr1 N2 C3 -146(2)
C2 Pr1 N2 C3 -13(2)
N5 Pr1 N2 C3' 80(3)
N4 Pr1 N2 C3' -21(3)
N1 Pr1 N2 C3' -162(3)
O2 Pr1 N2 C3' -175(2)
O1 Pr1 N2 C3' -105(3)
N3 Pr1 N2 C3' -16(3)
C1 Pr1 N2 C3' -149(3)
C2 Pr1 N2 C3' -15(3)
C21 Si2 N3 C2 44.1(6)
C22 Si2 N3 C2 -79.5(5)
C23 Si2 N3 C2 162.0(5)
C21 Si2 N3 Pr1 -122.2(4)
C22 Si2 N3 Pr1 114.2(4)
C23 Si2 N3 Pr1 -4.2(4)
N5 Pr1 N3 C2 -104.5(3)
N4 Pr1 N3 C2 7.5(3)
N2 Pr1 N3 C2 1.5(4)
N1 Pr1 N3 C2 77.3(4)
O2 Pr1 N3 C2 169.8(3)
O1 Pr1 N3 C2 108.4(3)
C1 Pr1 N3 C2 32.3(4)
N5 Pr1 N3 Si2 64.7(4)
N4 Pr1 N3 Si2 176.6(5)
N2 Pr1 N3 Si2 170.6(3)
N1 Pr1 N3 Si2 -113.6(4)
O2 Pr1 N3 Si2 -21.0(4)
O1 Pr1 N3 Si2 -82.4(4)
C1 Pr1 N3 Si2 -158.5(3)
C2 Pr1 N3 Si2 169.2(6)
N5 Pr1 N4 C2 66.0(4)
N2 Pr1 N4 C2 167.1(5)
N1 Pr1 N4 C2 -158.8(4)
O2 Pr1 N4 C2 -34.3(5)
O1 Pr1 N4 C2 -81.3(4)
N3 Pr1 N4 C2 -7.7(4)
C1 Pr1 N4 C2 -171.7(4)
N5 Pr1 N4 C5 -107.6(16)
N2 Pr1 N4 C5 -6.6(16)
N1 Pr1 N4 C5 27.6(16)
O2 Pr1 N4 C5 152.0(15)
O1 Pr1 N4 C5 105.1(16)
N3 Pr1 N4 C5 178.7(16)
C1 Pr1 N4 C5 14.7(16)
C2 Pr1 N4 C5 -173.6(17)
N5 Pr1 N4 C5' -76.8(15)
N2 Pr1 N4 C5' 24.2(15)
N1 Pr1 N4 C5' 58.4(16)
O2 Pr1 N4 C5' -177.2(15)
O1 Pr1 N4 C5' 135.9(15)
N3 Pr1 N4 C5' -150.5(16)
C1 Pr1 N4 C5' 45.4(15)
C2 Pr1 N4 C5' -142.9(17)
N4 Pr1 N5 C24 133.0(8)
N2 Pr1 N5 C24 58.9(8)
N1 Pr1 N5 C24 2.3(9)
O2 Pr1 N5 C24 -88.9(8)
O1 Pr1 N5 C24 -112.9(8)
N3 Pr1 N5 C24 -176.8(8)
C1 Pr1 N5 C24 34.9(9)
C2 Pr1 N5 C24 157.0(8)
C3 N2 C1 N1 174.3(15)
C3' N2 C1 N1 180.0(13)
Pr1 N2 C1 N1 22.1(5)
C3 N2 C1 C6 -3.2(16)
C3' N2 C1 C6 2.5(15)
Pr1 N2 C1 C6 -155.5(4)
C3 N2 C1 Pr1 152.3(15)
C3' N2 C1 Pr1 158.0(14)
Si1 N1 C1 N2 175.9(4)
Pr1 N1 C1 N2 -21.1(5)
Si1 N1 C1 C6 -6.6(8)
Pr1 N1 C1 C6 156.4(4)
Si1 N1 C1 Pr1 -163.0(5)
N5 Pr1 C1 N2 58.8(4)
N4 Pr1 C1 N2 -48.4(3)
N1 Pr1 C1 N2 157.7(5)
O2 Pr1 C1 N2 163.9(3)
O1 Pr1 C1 N2 -139.5(3)
N3 Pr1 C1 N2 -68.0(4)
C2 Pr1 C1 N2 -52.4(4)
N5 Pr1 C1 N1 -98.9(3)
N4 Pr1 C1 N1 153.9(3)
N2 Pr1 C1 N1 -157.7(5)
O2 Pr1 C1 N1 6.2(3)
O1 Pr1 C1 N1 62.8(3)
N3 Pr1 C1 N1 134.3(3)
C2 Pr1 C1 N1 149.9(3)
N5 Pr1 C1 C6 154.3(10)
N4 Pr1 C1 C6 47.1(11)
N2 Pr1 C1 C6 95.5(12)
N1 Pr1 C1 C6 -106.8(12)
O2 Pr1 C1 C6 -100.6(11)
O1 Pr1 C1 C6 -44.0(11)
N3 Pr1 C1 C6 27.5(12)
C2 Pr1 C1 C6 43.1(11)
C5 N4 C2 N3 -171.7(13)
C5' N4 C2 N3 165.1(14)
Pr1 N4 C2 N3 13.7(6)
C5 N4 C2 C12 9.7(15)
C5' N4 C2 C12 -13.6(15)
Pr1 N4 C2 C12 -165.0(5)
C5 N4 C2 Pr1 174.6(14)
C5' N4 C2 Pr1 151.4(14)
Si2 N3 C2 N4 175.8(5)
Pr1 N3 C2 N4 -12.6(6)
Si2 N3 C2 C12 -5.6(8)
Pr1 N3 C2 C12 166.1(5)
Si2 N3 C2 Pr1 -171.7(5)
N5 Pr1 C2 N4 -118.0(4)
N2 Pr1 C2 N4 -12.3(4)
N1 Pr1 C2 N4 29.4(5)
O2 Pr1 C2 N4 155.3(4)
O1 Pr1 C2 N4 98.3(4)
N3 Pr1 C2 N4 166.4(6)
C1 Pr1 C2 N4 9.1(5)
N5 Pr1 C2 N3 75.6(3)
N4 Pr1 C2 N3 -166.4(6)
N2 Pr1 C2 N3 -178.8(3)
N1 Pr1 C2 N3 -137.1(3)
O2 Pr1 C2 N3 -11.2(4)
O1 Pr1 C2 N3 -68.1(3)
C1 Pr1 C2 N3 -157.3(3)
N5 Pr1 C2 C12 -41.2(17)
N4 Pr1 C2 C12 76.7(17)
N2 Pr1 C2 C12 64.4(17)
N1 Pr1 C2 C12 106.1(17)
O2 Pr1 C2 C12 -128.0(16)
O1 Pr1 C2 C12 175.1(17)
N3 Pr1 C2 C12 -116.8(18)
C1 Pr1 C2 C12 85.9(17)
C1 N2 C3 C4 -144.3(19)
C3' N2 C3 C4 157(36)
Pr1 N2 C3 C4 -5(4)
C1 N2 C3' C4' -105(2)
C3 N2 C3' C4' 19(31)
Pr1 N2 C3' C4' 39(4)
N2 C3 C4 C5 62(3)
N2 C3' C4' C5' -57(3)
C2 N4 C5 C4 -122.0(14)
C5' N4 C5 C4 -48(4)
Pr1 N4 C5 C4 50(2)
C3 C4 C5 N4 -80(2)
C2 N4 C5' C4' 173.7(13)
C5 N4 C5' C4' 56(4)
Pr1 N4 C5' C4' -48(3)
C3' C4' C5' N4 63(3)
N2 C1 C6 C7 96.2(7)
N1 C1 C6 C7 -81.2(7)
Pr1 C1 C6 C7 13.7(14)
N2 C1 C6 C11 -82.6(7)
N1 C1 C6 C11 100.0(7)
Pr1 C1 C6 C11 -165.0(9)
C11 C6 C7 C8 -0.8(9)
C1 C6 C7 C8 -179.6(6)
C6 C7 C8 C9 -0.6(11)
C7 C8 C9 C10 0.9(11)
C8 C9 C10 C11 0.3(11)
C7 C6 C11 C10 1.9(9)
C1 C6 C11 C10 -179.3(6)
C9 C10 C11 C6 -1.7(10)
N4 C2 C12 C17 -98.9(7)
N3 C2 C12 C17 82.5(7)
Pr1 C2 C12 C17 -167.5(14)
N4 C2 C12 C13 81.8(8)
N3 C2 C12 C13 -96.8(7)
Pr1 C2 C12 C13 13(2)
C17 C12 C13 C14 -2.3(9)
C2 C12 C13 C14 177.0(5)
C12 C13 C14 C15 1.4(9)
C13 C14 C15 C16 0.0(10)
C14 C15 C16 C17 -0.5(11)
C13 C12 C17 C16 1.8(9)
C2 C12 C17 C16 -177.5(6)
C15 C16 C17 C12 -0.4(10)
Pr1 N5 C24 C25 180.0(6)
Pr1 N5 C24 C29 0.1(11)
N5 C24 C25 C26 179.8(5)
C29 C24 C25 C26 -0.3(8)
N5 C24 C25 C30 1.7(8)
C29 C24 C25 C30 -178.4(5)
C24 C25 C26 C27 -1.6(8)
C30 C25 C26 C27 176.5(6)
C25 C26 C27 C28 2.2(9)
C26 C27 C28 C29 -1.0(9)
C27 C28 C29 C24 -0.8(9)
C27 C28 C29 C33 -177.7(6)
N5 C24 C29 C28 -178.7(5)
C25 C24 C29 C28 1.5(8)
N5 C24 C29 C33 -1.8(8)
C25 C24 C29 C33 178.3(5)
C26 C25 C30 C31 -105.4(6)
C24 C25 C30 C31 72.7(7)
C26 C25 C30 C32 18.3(8)
C24 C25 C30 C32 -163.6(5)
C28 C29 C33 C34 84.9(6)
C24 C29 C33 C34 -91.9(6)
C28 C29 C33 C35 -38.6(8)
C24 C29 C33 C35 144.5(6)
C38 O1 C36 C37 -174.1(5)
Pr1 O1 C36 C37 50.1(5)
C39 O2 C37 C36 -162.7(5)
Pr1 O2 C37 C36 32.1(6)
O1 C36 C37 O2 -50.8(6)
